data_4001067
loop_
_publ_author_name
'Mandal, Trinanjana'
'Stavila, Vitalie'
'Rusakova, Irene'
'Ghosh, Saunab'
'Whitmire, Kenton H.'

_publ_section_title
;
 Molecular Precursors for CdS Nanoparticles: Synthesis and
 Characterization of Carboxylate&#x2212;Thiourea or
 &#x2212;Thiosemicarbazide Cadmium Complexes and Their Decomposition
;
_journal_issue 23
_journal_name_full 'Chemistry of Materials'
_journal_page_first 5617
_journal_paper_doi 10.1021/cm902230u
_journal_volume 21
_journal_year 2009
_chemical_formula_sum 'C14 H17 Cd N6 O4.5 S2'
_chemical_formula_weight 517.85
_chemical_name_systematic
; 
 ? 
;
_space_group_IT_number 15
_symmetry_cell_setting monoclinic
_symmetry_space_group_name_Hall '-C 2yc'
_symmetry_space_group_name_H-M 'C 1 2/c 1'
_atom_sites_solution_hydrogens geom
_atom_sites_solution_primary direct
_atom_sites_solution_secondary difmap
_audit_creation_method SHELXL-97
_cell_angle_alpha 90.00
_cell_angle_beta 109.60(3)
_cell_angle_gamma 90.00
_cell_formula_units_Z 8
_cell_length_a 24.128(5)
_cell_length_b 9.5953(19)
_cell_length_c 17.986(4)
_cell_measurement_reflns_used 7642
_cell_measurement_temperature 298(2)
_cell_measurement_theta_max 28.257
_cell_measurement_theta_min 2.304
_cell_volume 3922.8(16)
_computing_cell_refinement 'SHELXTL 6.10 (Bruker AXS, 2001)'
_computing_data_collection 'SHELXTL 6.10 (Bruker AXS, 2001)'
_computing_data_reduction 'SHELXTL 6.10 (Bruker AXS, 2001)'
_computing_molecular_graphics 'SHELXTL 6.10 (Bruker AXS, 2001)'
_computing_publication_material 'SHELXTL 6.10 (Bruker AXS, 2001)'
_computing_structure_refinement 'SHELXL-97 (Sheldrick, 1997)'
_computing_structure_solution 'SHELXS-97 (Sheldrick, 1990)'
_diffrn_ambient_temperature 293(2)
_diffrn_measured_fraction_theta_full 0.959
_diffrn_measured_fraction_theta_max 0.959
_diffrn_radiation_monochromator graphite
_diffrn_radiation_source 'fine-focus sealed tube'
_diffrn_radiation_type MoK\a
_diffrn_radiation_wavelength 0.71073
_diffrn_reflns_av_R_equivalents 0.0249
_diffrn_reflns_av_sigmaI/netI 0.0171
_diffrn_reflns_limit_h_max 31
_diffrn_reflns_limit_h_min -31
_diffrn_reflns_limit_k_max 12
_diffrn_reflns_limit_k_min -12
_diffrn_reflns_limit_l_max 23
_diffrn_reflns_limit_l_min -23
_diffrn_reflns_number 23456
_diffrn_reflns_theta_full 28.30
_diffrn_reflns_theta_max 28.30
_diffrn_reflns_theta_min 1.79
_exptl_absorpt_coefficient_mu 1.362
_exptl_absorpt_correction_T_max 0.861
_exptl_absorpt_correction_T_min 0.728
_exptl_absorpt_correction_type multi-scan
_exptl_absorpt_process_details 'SADABS (Scheldrick, 1996)'
_exptl_crystal_colour colorless
_exptl_crystal_density_diffrn 1.754
_exptl_crystal_density_method 'not measured'
_exptl_crystal_description plate
_exptl_crystal_F_000 2072
_exptl_crystal_size_max 0.28
_exptl_crystal_size_mid 0.14
_exptl_crystal_size_min 0.11
_refine_diff_density_max 0.365
_refine_diff_density_min -0.470
_refine_diff_density_rms 0.060
_refine_ls_extinction_method none
_refine_ls_goodness_of_fit_ref 1.088
_refine_ls_hydrogen_treatment mixed
_refine_ls_matrix_type full
_refine_ls_number_parameters 317
_refine_ls_number_reflns 4673
_refine_ls_number_restraints 1
_refine_ls_restrained_S_all 1.088
_refine_ls_R_factor_all 0.0290
_refine_ls_R_factor_gt 0.0224
_refine_ls_shift/su_max 0.000
_refine_ls_shift/su_mean 0.000
_refine_ls_structure_factor_coef Fsqd
_refine_ls_weighting_details 'calc w=1/[\s^2^(Fo^2^)+(0.0290P)^2^+3.1892P] where P=(Fo^2^+2Fc^2^)/3'
_refine_ls_weighting_scheme calc
_refine_ls_wR_factor_gt 0.0565
_refine_ls_wR_factor_ref 0.0616
_reflns_number_gt 4020
_reflns_number_total 4673
_reflns_threshold_expression >2sigma(I)
_cod_data_source_file cm902230u_si_002.cif
_cod_data_source_block Compound2a
_cod_original_sg_symbol_H-M C2/c
_cod_database_code 4001067

loop_
_symmetry_equiv_pos_as_xyz
'x, y, z'
'-x, y, -z+1/2'
'x+1/2, y+1/2, z'
'-x+1/2, y+1/2, -z+1/2'
'-x, -y, -z'
'x, -y, z-1/2'
'-x+1/2, -y+1/2, -z'
'x+1/2, -y+1/2, z-1/2'

loop_
_atom_site_label
_atom_site_type_symbol
_atom_site_fract_x
_atom_site_fract_y
_atom_site_fract_z
_atom_site_U_iso_or_equiv
_atom_site_adp_type
_atom_site_occupancy
_atom_site_symmetry_multiplicity
_atom_site_calc_flag
_atom_site_refinement_flags
Cd1 Cd 0.127227(6) 0.257357(13) 0.164211(9) 0.03565(6) Uani 1 1 d .
S1 S 0.17499(2) 0.32010(7) 0.31314(3) 0.04732(13) Uani 1 1 d .
N1 N 0.13637(7) 0.16704(18) 0.04546(10) 0.0409(4) Uani 1 1 d .
N2 N 0.13335(7) 0.48116(17) 0.11409(10) 0.0366(3) Uani 1 1 d .
S2 S 0.07427(2) 0.02615(5) 0.18080(3) 0.04468(13) Uani 1 1 d .
O11 O 0.22731(6) 0.21028(16) 0.18161(8) 0.0409(3) Uani 1 1 d .
C11 C 0.24048(8) 0.17239(18) 0.12203(12) 0.0335(4) Uani 1 1 d .
O12 O 0.29103(6) 0.16968(16) 0.11908(9) 0.0449(3) Uani 1 1 d .
C12 C 0.19061(8) 0.12927(19) 0.04877(11) 0.0333(4) Uani 1 1 d .
C13 C 0.20066(10) 0.0561(2) -0.01150(13) 0.0435(5) Uani 1 1 d .
H13A H 0.2388(11) 0.033(3) -0.0038(13) 0.055(7) Uiso 1 1 d .
C14 C 0.15379(12) 0.0219(3) -0.07749(14) 0.0523(6) Uani 1 1 d .
H14A H 0.1583(11) -0.029(3) -0.1159(16) 0.062(8) Uiso 1 1 d .
C15 C 0.09884(12) 0.0642(3) -0.08239(14) 0.0555(6) Uani 1 1 d .
H15A H 0.0680(12) 0.044(3) -0.1205(16) 0.065(8) Uiso 1 1 d .
C16 C 0.09148(10) 0.1357(3) -0.02028(15) 0.0540(6) Uani 1 1 d .
H16A H 0.0546(14) 0.167(3) -0.0226(18) 0.084(9) Uiso 1 1 d .
O21 O 0.03480(6) 0.36029(15) 0.12694(9) 0.0440(3) Uani 1 1 d .
C21 C 0.03082(8) 0.4863(2) 0.10600(12) 0.0377(4) Uani 1 1 d .
O22 O -0.01283(6) 0.56159(17) 0.09672(12) 0.0604(5) Uani 1 1 d .
C22 C 0.08324(8) 0.55360(19) 0.09223(11) 0.0325(4) Uani 1 1 d .
C23 C 0.07950(10) 0.6857(2) 0.06036(14) 0.0465(5) Uani 1 1 d .
H23A H 0.0454(14) 0.727(3) 0.0444(18) 0.066(9) Uiso 1 1 d .
C24 C 0.12888(12) 0.7446(2) 0.05128(17) 0.0519(6) Uani 1 1 d .
H24A H 0.1284(13) 0.836(3) 0.0303(17) 0.074(8) Uiso 1 1 d .
C25 C 0.18030(10) 0.6719(3) 0.07476(15) 0.0510(5) Uani 1 1 d .
H25A H 0.2131(12) 0.704(3) 0.0691(16) 0.059(7) Uiso 1 1 d .
C26 C 0.18102(9) 0.5403(3) 0.10546(14) 0.0486(5) Uani 1 1 d .
H26A H 0.2183(12) 0.486(3) 0.1257(16) 0.071(8) Uiso 1 1 d .
N31 N 0.11898(9) 0.4788(2) 0.38383(12) 0.0469(4) Uani 1 1 d .
H31B H 0.0911(12) 0.499(3) 0.3988(15) 0.056(7) Uiso 1 1 d .
H31A H 0.1475(12) 0.530(3) 0.3911(15) 0.056(8) Uiso 1 1 d .
C31 C 0.11607(8) 0.3651(2) 0.34209(11) 0.0378(4) Uani 1 1 d .
N32 N 0.06884(9) 0.2851(2) 0.32587(14) 0.0494(5) Uani 1 1 d .
H32B H 0.0403(12) 0.306(3) 0.3405(15) 0.055(7) Uiso 1 1 d .
H32A H 0.0656(13) 0.218(3) 0.2951(18) 0.064(9) Uiso 1 1 d .
N41 N 0.18534(8) -0.0689(2) 0.23522(12) 0.0439(4) Uani 1 1 d .
H41B H 0.2093(10) -0.131(3) 0.2541(13) 0.040(6) Uiso 1 1 d .
H41A H 0.1965(11) 0.000(3) 0.2209(14) 0.049(7) Uiso 1 1 d .
C41 C 0.12925(8) -0.0914(2) 0.22577(11) 0.0360(4) Uani 1 1 d .
N42 N 0.11552(10) -0.2094(2) 0.25200(12) 0.0450(4) Uani 1 1 d .
H42B H 0.0827(12) -0.220(2) 0.2491(15) 0.042(7) Uiso 1 1 d .
H42A H 0.1433(13) -0.257(2) 0.2821(17) 0.048(7) Uiso 1 1 d .
O50 O 0.0000 -0.3099(3) 0.2500 0.0638(6) Uani 1 2 d SD
H50 H -0.0042(17) -0.361(3) 0.2127(15) 0.104(13) Uiso 1 1 d D

loop_
_atom_site_aniso_label
_atom_site_aniso_U_11
_atom_site_aniso_U_22
_atom_site_aniso_U_33
_atom_site_aniso_U_23
_atom_site_aniso_U_13
_atom_site_aniso_U_12
Cd1 0.03003(8) 0.03501(9) 0.04638(10) 0.00382(5) 0.01873(7) 0.00634(5)
S1 0.0282(2) 0.0677(4) 0.0496(3) -0.0069(3) 0.0176(2) 0.0039(2)
N1 0.0329(8) 0.0433(9) 0.0462(9) 0.0007(7) 0.0131(7) 0.0066(7)
N2 0.0281(7) 0.0390(8) 0.0458(9) 0.0064(7) 0.0167(7) 0.0035(6)
S2 0.0313(2) 0.0392(3) 0.0618(3) 0.0070(2) 0.0134(2) 0.00041(19)
O11 0.0293(7) 0.0509(8) 0.0442(8) -0.0077(6) 0.0148(6) 0.0022(6)
C11 0.0301(9) 0.0278(8) 0.0467(10) 0.0040(7) 0.0183(8) 0.0033(7)
O12 0.0291(7) 0.0504(8) 0.0604(9) -0.0059(7) 0.0219(6) -0.0011(6)
C12 0.0319(9) 0.0311(9) 0.0413(10) 0.0046(7) 0.0182(8) 0.0010(7)
C13 0.0437(12) 0.0466(12) 0.0481(12) -0.0015(9) 0.0258(10) -0.0029(9)
C14 0.0633(15) 0.0569(14) 0.0422(12) -0.0050(10) 0.0249(11) -0.0082(11)
C15 0.0530(14) 0.0641(15) 0.0404(12) 0.0023(11) 0.0039(11) -0.0050(12)
C16 0.0356(11) 0.0644(15) 0.0559(14) 0.0008(11) 0.0073(10) 0.0093(10)
O21 0.0309(7) 0.0399(7) 0.0668(10) 0.0133(7) 0.0236(7) 0.0038(6)
C21 0.0288(9) 0.0411(10) 0.0469(11) 0.0033(8) 0.0177(8) 0.0039(8)
O22 0.0362(8) 0.0516(9) 0.1052(14) 0.0170(9) 0.0395(9) 0.0138(7)
C22 0.0287(9) 0.0333(9) 0.0386(9) -0.0023(7) 0.0152(7) 0.0009(7)
C23 0.0392(11) 0.0392(11) 0.0638(14) 0.0095(10) 0.0210(10) 0.0079(9)
C24 0.0565(15) 0.0391(12) 0.0642(15) 0.0095(10) 0.0254(13) -0.0051(10)
C25 0.0373(11) 0.0581(14) 0.0611(14) 0.0062(11) 0.0210(10) -0.0123(10)
C26 0.0301(10) 0.0577(13) 0.0615(14) 0.0121(11) 0.0198(10) 0.0030(9)
N31 0.0360(10) 0.0517(11) 0.0625(12) -0.0050(9) 0.0292(9) -0.0032(8)
C31 0.0279(9) 0.0486(11) 0.0383(10) 0.0074(8) 0.0133(8) 0.0060(8)
N32 0.0362(10) 0.0565(12) 0.0626(12) -0.0081(10) 0.0257(9) -0.0021(9)
N41 0.0349(9) 0.0406(10) 0.0584(11) 0.0103(9) 0.0184(8) 0.0028(8)
C41 0.0362(10) 0.0356(9) 0.0371(10) -0.0019(7) 0.0137(8) -0.0008(8)
N42 0.0358(10) 0.0427(10) 0.0548(11) 0.0097(9) 0.0133(9) -0.0024(8)
O50 0.0430(13) 0.0677(17) 0.084(2) 0.000 0.0252(14) 0.000

loop_
_atom_type_symbol
_atom_type_description
_atom_type_scat_dispersion_real
_atom_type_scat_dispersion_imag
_atom_type_scat_source
C C 0.0033 0.0016 'International Tables Vol C Tables 4.2.6.8 and 6.1.1.4'
H H 0.0000 0.0000 'International Tables Vol C Tables 4.2.6.8 and 6.1.1.4'
N N 0.0061 0.0033 'International Tables Vol C Tables 4.2.6.8 and 6.1.1.4'
O O 0.0106 0.0060 'International Tables Vol C Tables 4.2.6.8 and 6.1.1.4'
S S 0.1246 0.1234 'International Tables Vol C Tables 4.2.6.8 and 6.1.1.4'
Cd Cd -0.8075 1.2024 'International Tables Vol C Tables 4.2.6.8 and 6.1.1.4'

loop_
_geom_angle_atom_site_label_1
_geom_angle_atom_site_label_2
_geom_angle_atom_site_label_3
_geom_angle
O21 Cd1 N2 71.27(5)
O21 Cd1 O11 162.83(5)
N2 Cd1 O11 91.85(5)
O21 Cd1 N1 105.34(6)
N2 Cd1 N1 87.25(6)
O11 Cd1 N1 69.68(6)
O21 Cd1 S1 104.42(5)
N2 Cd1 S1 96.89(4)
O11 Cd1 S1 80.14(5)
N1 Cd1 S1 149.67(4)
O21 Cd1 S2 86.30(4)
N2 Cd1 S2 155.49(4)
O11 Cd1 S2 109.67(4)
N1 Cd1 S2 89.40(5)
S1 Cd1 S2 98.20(2)
C31 S1 Cd1 104.06(7)
C12 N1 C16 117.78(19)
C12 N1 Cd1 116.18(13)
C16 N1 Cd1 125.52(15)
C22 N2 C26 118.30(17)
C22 N2 Cd1 114.91(12)
C26 N2 Cd1 126.79(14)
C41 S2 Cd1 106.20(7)
C11 O11 Cd1 118.38(12)
O12 C11 O11 124.84(19)
O12 C11 C12 117.61(17)
O11 C11 C12 117.54(15)
N1 C12 C13 121.95(19)
N1 C12 C11 116.37(16)
C13 C12 C11 121.68(17)
C14 C13 C12 119.3(2)
C15 C14 C13 119.0(2)
C14 C15 C16 119.1(2)
N1 C16 C15 122.8(2)
C21 O21 Cd1 117.63(12)
O22 C21 O21 125.07(18)
O22 C21 C22 116.61(17)
O21 C21 C22 118.31(16)
N2 C22 C23 121.78(17)
N2 C22 C21 117.01(16)
C23 C22 C21 121.18(17)
C24 C23 C22 119.1(2)
C25 C24 C23 119.2(2)
C24 C25 C26 118.8(2)
N2 C26 C25 122.7(2)
N31 C31 N32 119.03(19)
N31 C31 S1 119.29(16)
N32 C31 S1 121.63(17)
N42 C41 N41 117.7(2)
N42 C41 S2 119.12(16)
N41 C41 S2 123.16(16)

loop_
_geom_bond_atom_site_label_1
_geom_bond_atom_site_label_2
_geom_bond_distance
Cd1 O21 2.3227(14)
Cd1 N2 2.3528(16)
Cd1 O11 2.3720(14)
Cd1 N1 2.3828(18)
Cd1 S1 2.6066(9)
Cd1 S2 2.6266(7)
S1 C31 1.7250(19)
N1 C12 1.340(2)
N1 C16 1.343(3)
N2 C22 1.334(2)
N2 C26 1.338(3)
S2 C41 1.722(2)
O11 C11 1.269(2)
C11 O12 1.239(2)
C11 C12 1.514(3)
C12 C13 1.380(3)
C13 C14 1.377(3)
C14 C15 1.361(4)
C15 C16 1.373(4)
O21 C21 1.261(2)
C21 O22 1.241(2)
C21 C22 1.513(2)
C22 C23 1.382(3)
C23 C24 1.377(3)
C24 C25 1.361(4)
C25 C26 1.376(3)
N31 C31 1.312(3)
C31 N32 1.323(3)
N41 C41 1.324(3)
C41 N42 1.311(3)
